data_7119422
loop_
_publ_author_name
'Aggarwal, Himanshu'
'Das, Raj Kumar'
'Engel, Emile R.'
'Barbour, Leonard J.'

_publ_section_title
;
 A five-fold interpenetrated metal-organic framework showing a large
 variation in thermal expansion behaviour owing to dramatic structural
 transformation upon dehydration-rehydration.
;
_journal_issue 5
_journal_name_full 'Chemical communications (Cambridge, England)'
_journal_page_first 861
_journal_page_last 864
_journal_paper_doi 10.1039/c6cc07995d
_journal_volume 53
_journal_year 2017
_chemical_formula_moiety 'C16 H14 N2 O4 Zn'
_chemical_formula_sum 'C16 H14 N2 O4 Zn'
_chemical_formula_weight 363.66
_chemical_name_systematic
; 
 ? 
;
_space_group_IT_number 2
_symmetry_cell_setting triclinic
_symmetry_space_group_name_Hall '-P 1'
_symmetry_space_group_name_H-M 'P -1'
_atom_sites_solution_hydrogens geom
_atom_sites_solution_primary direct
_atom_sites_solution_secondary difmap
_audit_creation_method SHELXL-97
_audit_update_record
;
2016-05-18 deposited with the CCDC.
2016-12-06 downloaded from the CCDC.
;
_cell_angle_alpha 92.3430(10)
_cell_angle_beta 107.6650(10)
_cell_angle_gamma 95.4570(10)
_cell_formula_units_Z 2
_cell_length_a 8.17420(10)
_cell_length_b 8.8724(2)
_cell_length_c 11.3032(2)
_cell_measurement_reflns_used 5979
_cell_measurement_temperature 160(2)
_cell_measurement_theta_max 26.15
_cell_measurement_theta_min 2.31
_cell_volume 775.46(2)
_computing_cell_refinement 'SAINT (Bruker, 2009)'
_computing_data_reduction SAINT
_computing_molecular_graphics 'X-Seed (Barbour 2001)'
_computing_structure_refinement 'SHELXL-97 (Sheldrick, 1997)'
_computing_structure_solution 'SHELXS-97 (Sheldrick, 1990)'
_diffrn_ambient_temperature 160(2)
_diffrn_measured_fraction_theta_full 0.997
_diffrn_measured_fraction_theta_max 0.997
_diffrn_measurement_device_type 'CCD area detector'
_diffrn_measurement_method 'phi and omega scans'
_diffrn_radiation_monochromator graphite
_diffrn_radiation_source 'fine-focus sealed tube'
_diffrn_radiation_type MoK\a
_diffrn_radiation_wavelength 0.71073
_diffrn_reflns_av_R_equivalents 0.0235
_diffrn_reflns_av_sigmaI/netI 0.0223
_diffrn_reflns_limit_h_max 9
_diffrn_reflns_limit_h_min -10
_diffrn_reflns_limit_k_max 10
_diffrn_reflns_limit_k_min -10
_diffrn_reflns_limit_l_max 14
_diffrn_reflns_limit_l_min -13
_diffrn_reflns_number 10706
_diffrn_reflns_theta_full 26.15
_diffrn_reflns_theta_max 26.15
_diffrn_reflns_theta_min 1.90
_exptl_absorpt_coefficient_mu 1.605
_exptl_absorpt_correction_T_max 0.8743
_exptl_absorpt_correction_T_min 0.6926
_exptl_absorpt_correction_type multi-scan
_exptl_absorpt_process_details SADABS
_exptl_crystal_colour colorless
_exptl_crystal_density_diffrn 1.557
_exptl_crystal_density_method 'not measured'
_exptl_crystal_description plate
_exptl_crystal_F_000 372
_exptl_crystal_size_max 0.247
_exptl_crystal_size_mid 0.131
_exptl_crystal_size_min 0.086
_refine_diff_density_max 0.288
_refine_diff_density_min -0.198
_refine_diff_density_rms 0.053
_refine_ls_extinction_method none
_refine_ls_goodness_of_fit_ref 1.060
_refine_ls_hydrogen_treatment refU
_refine_ls_matrix_type full
_refine_ls_number_parameters 208
_refine_ls_number_reflns 3086
_refine_ls_number_restraints 0
_refine_ls_restrained_S_all 1.060
_refine_ls_R_factor_all 0.0240
_refine_ls_R_factor_gt 0.0222
_refine_ls_shift/su_max 0.002
_refine_ls_shift/su_mean 0.000
_refine_ls_structure_factor_coef Fsqd
_refine_ls_weighting_details 'calc w=1/[\s^2^(Fo^2^)+(0.0218P)^2^+0.4729P] where P=(Fo^2^+2Fc^2^)/3'
_refine_ls_weighting_scheme calc
_refine_ls_wR_factor_gt 0.0536
_refine_ls_wR_factor_ref 0.0543
_reflns_number_gt 2907
_reflns_number_total 3086
_reflns_threshold_expression >2sigma(I)
_cod_data_source_file c6cc07995d2.cif
_cod_data_source_block LJB_1_160K
_cod_depositor_comments
;
The following automatic conversions were performed:

'_symmetry_cell_setting' value 'Triclinic' changed to 'triclinic'
according to
/usr/data/users/saulius/crontab/automatic-downloads/rss-feeds/RSC/lib/dictionaries/cif_core.dic
dictionary named 'cif_core.dic' version 2.4.2 from 2011-04-26.

Automatic conversion script
Id: cif_fix_values 4268 2015-11-12 08:31:59Z antanas 
;
_cod_original_sg_symbol_H-M P-1
_cod_database_code 7119422

loop_
_symmetry_equiv_pos_as_xyz
'x, y, z'
'-x, -y, -z'

loop_
_atom_site_label
_atom_site_type_symbol
_atom_site_fract_x
_atom_site_fract_y
_atom_site_fract_z
_atom_site_U_iso_or_equiv
_atom_site_adp_type
_atom_site_occupancy
_atom_site_symmetry_multiplicity
_atom_site_calc_flag
_atom_site_refinement_flags
Zn1 Zn 0.47517(2) 0.85848(2) 0.743590(17) 0.01454(7) Uani 1 1 d .
O1 O 0.29702(16) 0.90797(14) 0.57386(12) 0.0252(3) Uani 1 1 d .
N1 N 0.64850(18) 1.05168(15) 0.81590(13) 0.0172(3) Uani 1 1 d .
C1 C 0.2010(2) 0.95822(19) 0.63196(17) 0.0215(4) Uani 1 1 d .
O2 O 0.24315(17) 0.96241(15) 0.74825(12) 0.0277(3) Uani 1 1 d .
N2 N 0.62988(18) 0.75757(15) 0.65387(13) 0.0168(3) Uani 1 1 d .
C2 C 0.0327(2) 1.00899(19) 0.56126(16) 0.0204(4) Uani 1 1 d .
H2 H -0.0312 1.0568 0.6066 0.025 Uiso 1 1 calc R
O3 O 0.54526(17) 0.74509(13) 0.90198(11) 0.0237(3) Uani 1 1 d .
C3 C 0.4420(2) 0.62520(19) 0.86090(16) 0.0196(4) Uani 1 1 d .
O4 O 0.33096(17) 0.61316(15) 0.75592(11) 0.0267(3) Uani 1 1 d .
C4 C 0.4540(2) 0.49443(19) 0.94073(16) 0.0195(4) Uani 1 1 d .
H4 H 0.3926 0.3990 0.9045 0.023 Uiso 1 1 calc R
C5 C 0.7055(2) 1.09143(19) 0.93825(16) 0.0205(4) Uani 1 1 d .
H5 H 0.6622 1.0316 0.9923 0.025 Uiso 1 1 calc R
C6 C 0.8250(2) 1.2162(2) 0.98894(16) 0.0231(4) Uani 1 1 d .
H6 H 0.8613 1.2412 1.0762 0.028 Uiso 1 1 calc R
C7 C 0.8923(2) 1.3052(2) 0.91246(17) 0.0225(4) Uani 1 1 d .
C8 C 0.8310(3) 1.2633(2) 0.78570(17) 0.0287(4) Uani 1 1 d .
H8 H 0.8716 1.3213 0.7294 0.034 Uiso 1 1 calc R
C9 C 0.7113(3) 1.1376(2) 0.74146(16) 0.0252(4) Uani 1 1 d .
H9 H 0.6716 1.1108 0.6544 0.030 Uiso 1 1 calc R
C10 C 1.0299(2) 1.4380(2) 0.96458(18) 0.0262(4) Uani 1 1 d .
H10A H 1.0634 1.4828 0.8953 0.031 Uiso 1 1 calc R
H10B H 1.1335 1.4008 1.0215 0.031 Uiso 1 1 calc R
C11 C 0.7959(2) 0.7470(2) 0.71716(16) 0.0201(4) Uani 1 1 d .
H11 H 0.8377 0.7826 0.8025 0.024 Uiso 1 1 calc R
C12 C 0.9085(2) 0.68668(19) 0.66377(16) 0.0197(4) Uani 1 1 d .
H12 H 1.0245 0.6797 0.7123 0.024 Uiso 1 1 calc R
C13 C 0.8509(2) 0.63620(18) 0.53831(16) 0.0181(3) Uani 1 1 d .
C14 C 0.6785(2) 0.6443(2) 0.47366(16) 0.0231(4) Uani 1 1 d .
H14 H 0.6330 0.6086 0.3884 0.028 Uiso 1 1 calc R
C15 C 0.5735(2) 0.7049(2) 0.53428(16) 0.0216(4) Uani 1 1 d .
H15 H 0.4556 0.7094 0.4888 0.026 Uiso 1 1 calc R
C16 C 0.9739(2) 0.57700(19) 0.47678(16) 0.0205(4) Uani 1 1 d .
H16A H 1.0786 0.6509 0.4949 0.025 Uiso 1 1 calc R
H16B H 0.9184 0.5658 0.3855 0.025 Uiso 1 1 calc R

loop_
_atom_site_aniso_label
_atom_site_aniso_U_11
_atom_site_aniso_U_22
_atom_site_aniso_U_33
_atom_site_aniso_U_23
_atom_site_aniso_U_13
_atom_site_aniso_U_12
Zn1 0.01348(11) 0.01474(11) 0.01443(10) 0.00162(7) 0.00259(7) 0.00234(7)
O1 0.0180(6) 0.0280(7) 0.0280(7) 0.0044(5) 0.0024(5) 0.0093(5)
N1 0.0169(7) 0.0163(7) 0.0178(7) 0.0007(5) 0.0045(6) 0.0013(6)
C1 0.0170(9) 0.0144(8) 0.0290(10) 0.0049(7) 0.0013(7) -0.0004(7)
O2 0.0233(7) 0.0323(7) 0.0233(7) 0.0056(5) -0.0001(5) 0.0050(6)
N2 0.0165(7) 0.0165(7) 0.0181(7) 0.0016(5) 0.0058(6) 0.0033(6)
C2 0.0176(9) 0.0184(9) 0.0260(9) 0.0048(7) 0.0065(7) 0.0046(7)
O3 0.0301(7) 0.0191(6) 0.0215(6) 0.0058(5) 0.0078(5) -0.0008(5)
C3 0.0199(9) 0.0201(9) 0.0222(9) 0.0043(7) 0.0103(7) 0.0053(7)
O4 0.0269(7) 0.0296(7) 0.0207(6) 0.0064(5) 0.0018(5) 0.0055(6)
C4 0.0177(9) 0.0172(8) 0.0240(9) 0.0031(7) 0.0074(7) 0.0003(7)
C5 0.0213(9) 0.0214(9) 0.0200(9) 0.0014(7) 0.0091(7) -0.0016(7)
C6 0.0233(9) 0.0261(9) 0.0177(8) -0.0019(7) 0.0049(7) -0.0028(7)
C7 0.0203(9) 0.0198(9) 0.0270(9) 0.0000(7) 0.0077(7) -0.0001(7)
C8 0.0382(11) 0.0241(9) 0.0241(9) 0.0037(7) 0.0130(8) -0.0066(8)
C9 0.0350(11) 0.0228(9) 0.0161(9) 0.0016(7) 0.0070(8) -0.0023(8)
C10 0.0235(10) 0.0237(9) 0.0308(10) -0.0012(8) 0.0102(8) -0.0054(8)
C11 0.0195(9) 0.0236(9) 0.0161(8) 0.0006(7) 0.0034(7) 0.0047(7)
C12 0.0151(8) 0.0226(9) 0.0209(9) 0.0011(7) 0.0040(7) 0.0037(7)
C13 0.0202(9) 0.0136(8) 0.0220(9) 0.0019(6) 0.0089(7) 0.0016(7)
C14 0.0223(9) 0.0257(9) 0.0191(9) -0.0055(7) 0.0041(7) 0.0018(7)
C15 0.0163(9) 0.0233(9) 0.0221(9) -0.0022(7) 0.0018(7) 0.0028(7)
C16 0.0209(9) 0.0199(9) 0.0233(9) 0.0006(7) 0.0105(7) 0.0027(7)

loop_
_atom_type_symbol
_atom_type_description
_atom_type_scat_dispersion_real
_atom_type_scat_dispersion_imag
_atom_type_scat_source
C C 0.0033 0.0016 'International Tables Vol C Tables 4.2.6.8 and 6.1.1.4'
H H 0.0000 0.0000 'International Tables Vol C Tables 4.2.6.8 and 6.1.1.4'
N N 0.0061 0.0033 'International Tables Vol C Tables 4.2.6.8 and 6.1.1.4'
O O 0.0106 0.0060 'International Tables Vol C Tables 4.2.6.8 and 6.1.1.4'
Zn Zn 0.2839 1.4301 'International Tables Vol C Tables 4.2.6.8 and 6.1.1.4'

loop_
_geom_angle_atom_site_label_1
_geom_angle_atom_site_label_2
_geom_angle_atom_site_label_3
_geom_angle
_geom_angle_site_symmetry_1
_geom_angle_site_symmetry_3
O3 Zn1 N1 95.54(5) . .
O3 Zn1 N2 96.84(5) . .
N1 Zn1 N2 95.74(6) . .
O3 Zn1 O1 153.02(5) . .
N1 Zn1 O1 108.43(5) . .
N2 Zn1 O1 92.98(5) . .
O3 Zn1 O2 105.42(5) . .
N1 Zn1 O2 95.83(5) . .
N2 Zn1 O2 153.73(5) . .
O1 Zn1 O2 60.95(5) . .
O3 Zn1 O4 58.75(5) . .
N1 Zn1 O4 154.17(5) . .
N2 Zn1 O4 90.27(5) . .
O1 Zn1 O4 96.27(5) . .
O2 Zn1 O4 89.51(5) . .
O3 Zn1 C1 131.75(6) . .
N1 Zn1 C1 104.42(6) . .
N2 Zn1 C1 123.56(6) . .
O1 Zn1 C1 30.68(5) . .
O2 Zn1 C1 30.28(5) . .
O4 Zn1 C1 92.87(5) . .
O3 Zn1 C3 29.71(5) . .
N1 Zn1 C3 125.25(6) . .
N2 Zn1 C3 92.59(5) . .
O1 Zn1 C3 125.05(5) . .
O2 Zn1 C3 99.80(5) . .
O4 Zn1 C3 29.10(5) . .
C1 Zn1 C3 115.10(6) . .
C1 O1 Zn1 90.63(10) . .
C5 N1 C9 117.73(15) . .
C5 N1 Zn1 121.42(11) . .
C9 N1 Zn1 120.81(11) . .
O2 C1 O1 121.07(16) . .
O2 C1 C2 119.16(17) . .
O1 C1 C2 119.74(16) . .
O2 C1 Zn1 62.40(9) . .
O1 C1 Zn1 58.69(9) . .
C2 C1 Zn1 176.62(13) . .
C1 O2 Zn1 87.32(11) . .
C15 N2 C11 117.43(15) . .
C15 N2 Zn1 123.32(11) . .
C11 N2 Zn1 119.23(11) . .
C2 C2 C1 123.5(2) 2_576 .
C3 O3 Zn1 97.32(10) . .
O4 C3 O3 122.20(16) . .
O4 C3 C4 119.02(16) . .
O3 C3 C4 118.78(15) . .
O4 C3 Zn1 69.43(10) . .
O3 C3 Zn1 52.97(8) . .
C4 C3 Zn1 170.41(13) . .
C3 O4 Zn1 81.46(10) . .
C4 C4 C3 122.8(2) 2_667 .
N1 C5 C6 122.52(16) . .
C5 C6 C7 120.17(16) . .
C8 C7 C6 116.67(16) . .
C8 C7 C10 121.36(16) . .
C6 C7 C10 121.94(16) . .
C9 C8 C7 120.06(17) . .
N1 C9 C8 122.84(16) . .
C7 C10 C10 112.92(19) . 2_787
N2 C11 C12 122.94(16) . .
C11 C12 C13 119.54(16) . .
C14 C13 C12 117.45(16) . .
C14 C13 C16 122.19(15) . .
C12 C13 C16 120.36(15) . .
C15 C14 C13 119.45(16) . .
N2 C15 C14 123.13(16) . .
C13 C16 C16 111.19(17) . 2_766

loop_
_geom_bond_atom_site_label_1
_geom_bond_atom_site_label_2
_geom_bond_distance
_geom_bond_site_symmetry_2
Zn1 O3 2.0444(12) .
Zn1 N1 2.0820(14) .
Zn1 N2 2.0853(14) .
Zn1 O1 2.1188(12) .
Zn1 O2 2.1999(13) .
Zn1 O4 2.4048(13) .
Zn1 C1 2.4797(17) .
Zn1 C3 2.5400(17) .
O1 C1 1.265(2) .
N1 C5 1.339(2) .
N1 C9 1.339(2) .
C1 O2 1.252(2) .
C1 C2 1.489(2) .
N2 C15 1.337(2) .
N2 C11 1.343(2) .
C2 C2 1.321(3) 2_576
O3 C3 1.269(2) .
C3 O4 1.249(2) .
C3 C4 1.491(2) .
C4 C4 1.317(3) 2_667
C5 C6 1.382(2) .
C6 C7 1.391(3) .
C7 C8 1.388(3) .
C7 C10 1.513(2) .
C8 C9 1.379(3) .
C10 C10 1.535(4) 2_787
C11 C12 1.379(2) .
C12 C13 1.391(2) .
C13 C14 1.387(2) .
C13 C16 1.505(2) .
C14 C15 1.382(2) .
C16 C16 1.536(3) 2_766
